data_7712627
loop_
_publ_author_name
'Garc\'ia-Abell\'an, Susana'
'Barrena-Esp\'es, Daniel'
'Munarriz, Julen'
'Passarelli, Vincenzo'
'Iglesias, Manuel'

_publ_section_title
;
 Cobalt-catalysed nucleophilic fluorination in organic carbonates
;
_journal_name_full 'Dalton Transactions'
_journal_paper_doi 10.1039/D3DT00731F
_journal_year 2023
_chemical_formula_moiety 'C31 H34 Co N4 P, 2 (B F4)'
_chemical_formula_sum 'C31 H34 B2 Co F8 N4 P'
_chemical_formula_weight 726.14
_space_group_crystal_system triclinic
_space_group_IT_number 2
_space_group_name_Hall '-P 1'
_space_group_name_H-M_alt 'P -1'
_atom_sites_solution_hydrogens geom
_atom_sites_solution_primary heavy
_atom_sites_solution_secondary difmap
_audit_creation_method SHELXL-2014/7
_audit_update_record
;
2022-07-27 deposited with the CCDC.	2023-03-14 downloaded from the CCDC.
;
_cell_angle_alpha 92.49(2)
_cell_angle_beta 100.62(3)
_cell_angle_gamma 99.13(2)
_cell_formula_units_Z 2
_cell_length_a 10.305(9)
_cell_length_b 11.359(8)
_cell_length_c 14.280(13)
_cell_measurement_reflns_used 9981
_cell_measurement_temperature 100(2)
_cell_measurement_theta_max 28.348
_cell_measurement_theta_min 3.010
_cell_volume 1618(2)
_computing_cell_refinement 'SAINT V8.40B (Bruker AXS, 2016) in APEX4'
_computing_data_collection 'SAINT V8.40B (Bruker AXS, 2016) in APEX4'
_computing_data_reduction 'SAINT V8.40B (Bruker AXS, 2016) in APEX4'
_computing_molecular_graphics 'ORTEP-3 (Farrugia, 2012)'
_computing_publication_material 'XCIF program, PLATON(Spek, 1998)'
_computing_structure_refinement 'SHELXL-2018/3 (Sheldrick, 2018)'
_computing_structure_solution 'SHELXS-2013 (Sheldrick, 2013)'
_diffrn_ambient_temperature 100(2)
_diffrn_measured_fraction_theta_full 0.983
_diffrn_measured_fraction_theta_max 0.966
_diffrn_measurement_device_type 'Bruker D8 VENTURE'
_diffrn_measurement_method '\w and \p scans'
_diffrn_radiation_type MoK\a
_diffrn_radiation_wavelength 0.71073
_diffrn_reflns_av_R_equivalents 0.0447
_diffrn_reflns_av_unetI/netI 0.0444
_diffrn_reflns_Laue_measured_fraction_full 0.983
_diffrn_reflns_Laue_measured_fraction_max 0.966
_diffrn_reflns_limit_h_max 13
_diffrn_reflns_limit_h_min -13
_diffrn_reflns_limit_k_max 13
_diffrn_reflns_limit_k_min -15
_diffrn_reflns_limit_l_max 19
_diffrn_reflns_limit_l_min -19
_diffrn_reflns_number 28506
_diffrn_reflns_point_group_measured_fraction_full 0.983
_diffrn_reflns_point_group_measured_fraction_max 0.966
_diffrn_reflns_theta_full 25.000
_diffrn_reflns_theta_max 28.470
_diffrn_reflns_theta_min 2.040
_diffrn_source 'Mo microsource'
_diffrn_standards_number 0
_exptl_absorpt_coefficient_mu 0.655
_exptl_absorpt_correction_T_max 0.7457
_exptl_absorpt_correction_T_min 0.5654
_exptl_absorpt_correction_type multi-scan
_exptl_absorpt_process_details
;
 SADABS 2016/2: Krause, L., Herbst-Irmer, R., Sheldrick G.M. & Stalke D.,
 J. Appl. Cryst. 48 (2015) 3-10
;
_exptl_crystal_colour violet
_exptl_crystal_density_diffrn 1.491
_exptl_crystal_description prism
_exptl_crystal_F_000 744
_exptl_crystal_size_max 0.40
_exptl_crystal_size_mid 0.20
_exptl_crystal_size_min 0.14
_refine_diff_density_max 1.560
_refine_diff_density_min -0.962
_refine_diff_density_rms 0.102
_refine_ls_extinction_method none
_refine_ls_goodness_of_fit_ref 1.054
_refine_ls_hydrogen_treatment constr
_refine_ls_matrix_type full
_refine_ls_number_parameters 430
_refine_ls_number_reflns 7904
_refine_ls_number_restraints 0
_refine_ls_restrained_S_all 1.054
_refine_ls_R_factor_all 0.0695
_refine_ls_R_factor_gt 0.0602
_refine_ls_shift/su_max 0.001
_refine_ls_shift/su_mean 0.000
_refine_ls_structure_factor_coef Fsqd
_refine_ls_weighting_details 'w=1/[\s^2^(Fo^2^)+(0.0786P)^2^+3.2672P] where P=(Fo^2^+2Fc^2^)/3'
_refine_ls_weighting_scheme calc
_refine_ls_wR_factor_gt 0.1549
_refine_ls_wR_factor_ref 0.1618
_reflns_Friedel_coverage 0.000
_reflns_number_gt 6740
_reflns_number_total 7904
_reflns_threshold_expression 'I > 2\s(I)'
_cod_data_source_file d3dt00731f2.cif
_cod_data_source_block cmpd_2_VPX286v_SG143
_cod_database_code 7712627
_shelx_shelxl_version_number 2014/7
_shelx_space_group_comment
;
The symmetry employed for this shelxl refinement is uniquely defined
by the following loop, which should always be used as a source of
symmetry information in preference to the above space-group names.
They are only intended as comments.
;

loop_
_space_group_symop_operation_xyz
'x, y, z'
'-x, -y, -z'

loop_
_atom_site_label
_atom_site_type_symbol
_atom_site_fract_x
_atom_site_fract_y
_atom_site_fract_z
_atom_site_U_iso_or_equiv
_atom_site_adp_type
_atom_site_occupancy
_atom_site_site_symmetry_order
_atom_site_calc_flag
_atom_site_refinement_flags_posn
_atom_site_refinement_flags_adp
_atom_site_refinement_flags_occupancy
_atom_site_disorder_assembly
_atom_site_disorder_group
C1 C 0.3041(3) 0.1471(3) 0.6545(2) 0.0202(5) Uani 1 1 d . . . . .
C2 C 0.4373(3) 0.2083(3) 0.6950(2) 0.0198(5) Uani 1 1 d . . . . .
C3 C 0.4524(3) 0.3218(3) 0.6571(2) 0.0220(6) Uani 1 1 d . . . . .
C4 C 0.3289(3) 0.3337(3) 0.5957(2) 0.0240(6) Uani 1 1 d . . . . .
C5 C 0.2393(3) 0.2225(3) 0.5918(2) 0.0227(6) Uani 1 1 d . . . . .
C6 C 0.2467(3) 0.0217(3) 0.6690(2) 0.0256(6) Uani 1 1 d . . . . .
H6A H 0.1489 0.0130 0.6594 0.038 Uiso 1 1 calc R U . . .
H6B H 0.2823 0.0031 0.7342 0.038 Uiso 1 1 calc R U . . .
H6C H 0.2712 -0.0333 0.6231 0.038 Uiso 1 1 calc R U . . .
C7 C 0.5420(3) 0.1562(3) 0.7588(2) 0.0240(6) Uani 1 1 d . . . . .
H7A H 0.6302 0.2039 0.7597 0.036 Uiso 1 1 calc R U . . .
H7B H 0.5409 0.0738 0.7349 0.036 Uiso 1 1 calc R U . . .
H7C H 0.5235 0.1566 0.8237 0.036 Uiso 1 1 calc R U . . .
C8 C 0.5759(3) 0.4126(3) 0.6769(3) 0.0286(7) Uani 1 1 d . . . . .
H8A H 0.6261 0.4055 0.7411 0.043 Uiso 1 1 calc R U . . .
H8B H 0.5521 0.4927 0.6729 0.043 Uiso 1 1 calc R U . . .
H8C H 0.6314 0.3999 0.6298 0.043 Uiso 1 1 calc R U . . .
C9 C 0.3055(4) 0.4322(3) 0.5324(2) 0.0328(7) Uani 1 1 d . . . . .
H9A H 0.3274 0.4130 0.4702 0.049 Uiso 1 1 calc R U . . .
H9B H 0.3625 0.5069 0.5618 0.049 Uiso 1 1 calc R U . . .
H9C H 0.2112 0.4417 0.5237 0.049 Uiso 1 1 calc R U . . .
C10 C 0.1113(3) 0.1861(3) 0.5216(2) 0.0295(7) Uani 1 1 d . . . . .
H10A H 0.1293 0.1483 0.4634 0.044 Uiso 1 1 calc R U . . .
H10B H 0.0705 0.2568 0.5059 0.044 Uiso 1 1 calc R U . . .
H10C H 0.0499 0.1292 0.5494 0.044 Uiso 1 1 calc R U . . .
C11 C 0.0657(3) 0.5097(3) 0.7212(2) 0.0199(5) Uani 1 1 d . . . . .
C12 C 0.1625(3) 0.5950(3) 0.6947(2) 0.0252(6) Uani 1 1 d . . . . .
H12 H 0.2421 0.5728 0.6803 0.030 Uiso 1 1 calc R U . . .
C13 C 0.1422(4) 0.7122(3) 0.6896(2) 0.0328(7) Uani 1 1 d . . . . .
H13 H 0.2088 0.7708 0.6728 0.039 Uiso 1 1 calc R U . . .
C14 C 0.0257(4) 0.7446(3) 0.7088(2) 0.0328(7) Uani 1 1 d . . . . .
H14 H 0.0120 0.8251 0.7044 0.039 Uiso 1 1 calc R U . . .
C15 C -0.0719(3) 0.6595(3) 0.7348(2) 0.0283(6) Uani 1 1 d . . . . .
H15 H -0.1523 0.6818 0.7475 0.034 Uiso 1 1 calc R U . . .
C16 C -0.0515(3) 0.5430(3) 0.7419(2) 0.0231(6) Uani 1 1 d . . . . .
H16 H -0.1171 0.4853 0.7609 0.028 Uiso 1 1 calc R U . . .
C17 C -0.0532(2) 0.2609(3) 0.67741(19) 0.0185(5) Uani 1 1 d . . . . .
C18 C -0.1359(3) 0.2945(3) 0.5979(2) 0.0224(6) Uani 1 1 d . . . . .
H18 H -0.1180 0.3729 0.5776 0.027 Uiso 1 1 calc R U . . .
C19 C -0.2449(3) 0.2127(3) 0.5485(2) 0.0283(7) Uani 1 1 d . . . . .
H19 H -0.3015 0.2357 0.4946 0.034 Uiso 1 1 calc R U . . .
C20 C -0.2710(3) 0.0985(3) 0.5773(2) 0.0296(7) Uani 1 1 d . . . . .
H20 H -0.3455 0.0432 0.5433 0.035 Uiso 1 1 calc R U . . .
C21 C -0.1884(3) 0.0641(3) 0.6563(2) 0.0270(6) Uani 1 1 d . . . . .
H21 H -0.2067 -0.0145 0.6761 0.032 Uiso 1 1 calc R U . . .
C22 C -0.0797(3) 0.1445(3) 0.7060(2) 0.0224(6) Uani 1 1 d . . . . .
H22 H -0.0231 0.1206 0.7596 0.027 Uiso 1 1 calc R U . . .
C23 C 0.0977(3) 0.3484(3) 0.86657(19) 0.0184(5) Uani 1 1 d . . . . .
H23A H 0.1420 0.4249 0.9029 0.022 Uiso 1 1 calc R U . . .
H23B H 0.0051 0.3297 0.8781 0.022 Uiso 1 1 calc R U . . .
C27 C 0.2570(3) 0.1044(3) 0.9598(2) 0.0210(5) Uani 1 1 d . . . . .
C28 C 0.2769(3) 0.0141(3) 1.0221(2) 0.0270(6) Uani 1 1 d . . . . .
H28 H 0.3376 -0.0391 1.0153 0.032 Uiso 1 1 calc R U . . .
C29 C 0.2040(3) 0.0069(3) 1.0933(2) 0.0306(7) Uani 1 1 d . . . . .
H29 H 0.2143 -0.0529 1.1372 0.037 Uiso 1 1 calc R U . . .
C30 C 0.1136(3) 0.0865(3) 1.1030(2) 0.0294(7) Uani 1 1 d . . . . .
H30 H 0.0659 0.0781 1.1540 0.035 Uiso 1 1 calc R U . . .
C31 C 0.0913(3) 0.1747(3) 1.0429(2) 0.0241(6) Uani 1 1 d . . . . .
H31 H 0.0302 0.2273 1.0499 0.029 Uiso 1 1 calc R U . . .
C32 C 0.1661(3) 0.1812(3) 0.96990(19) 0.0192(5) Uani 1 1 d . . . . .
C34 C 0.4454(3) 0.5317(3) 0.8486(2) 0.0246(6) Uani 1 1 d . . . . .
C35 C 0.5240(3) 0.6430(3) 0.8965(3) 0.0326(7) Uani 1 1 d . . . . .
H35A H 0.6016 0.6256 0.9413 0.049 Uiso 1 1 calc R U . . .
H35B H 0.4685 0.6837 0.9315 0.049 Uiso 1 1 calc R U . . .
H35C H 0.5548 0.6946 0.8489 0.049 Uiso 1 1 calc R U . . .
N24 N 0.1713(2) 0.2530(2) 0.89650(16) 0.0171(4) Uani 1 1 d . . . . .
N25 N 0.2612(2) 0.2209(2) 0.84562(16) 0.0180(4) Uani 1 1 d . . . . .
N26 N 0.3134(2) 0.1329(2) 0.88233(17) 0.0207(5) Uani 1 1 d . . . . .
N33 N 0.3847(2) 0.4459(2) 0.80926(18) 0.0215(5) Uani 1 1 d . . . . .
B1 B 0.4511(3) 0.2134(3) 0.3559(3) 0.0270(7) Uani 1 1 d . . . . .
B2 B 0.7642(4) 0.3607(4) 0.9676(3) 0.0314(8) Uani 1 1 d . . . . .
F1 F 0.5343(3) 0.3161(3) 0.3526(3) 0.0931(13) Uani 1 1 d . . . . .
F2 F 0.5138(3) 0.1197(3) 0.3487(3) 0.0842(12) Uani 1 1 d . . . . .
F3 F 0.3381(3) 0.2049(3) 0.2884(3) 0.0854(12) Uani 1 1 d . . . . .
F4 F 0.4156(5) 0.2091(6) 0.4411(3) 0.1308(19) Uani 1 1 d . . . . .
F5 F 0.7036(2) 0.4593(2) 0.97512(19) 0.0468(6) Uani 1 1 d . . . . .
F6 F 0.8809(3) 0.3745(3) 1.03661(18) 0.0554(7) Uani 1 1 d . . . . .
F7 F 0.6767(3) 0.2597(2) 0.98311(19) 0.0534(6) Uani 1 1 d . . . . .
F8 F 0.7958(2) 0.3447(2) 0.87895(16) 0.0457(6) Uani 1 1 d . . . . .
P P 0.09589(6) 0.35985(6) 0.73805(5) 0.01607(15) Uani 1 1 d . . . . .
Co Co 0.29254(3) 0.30403(3) 0.73170(3) 0.01613(11) Uani 1 1 d . . . . .

loop_
_atom_site_aniso_label
_atom_site_aniso_U_11
_atom_site_aniso_U_22
_atom_site_aniso_U_33
_atom_site_aniso_U_23
_atom_site_aniso_U_13
_atom_site_aniso_U_12
C1 0.0181(12) 0.0212(14) 0.0225(12) -0.0010(10) 0.0072(10) 0.0038(10)
C2 0.0158(12) 0.0209(14) 0.0244(13) 0.0010(11) 0.0082(10) 0.0032(10)
C3 0.0181(12) 0.0247(15) 0.0263(13) 0.0037(11) 0.0113(10) 0.0041(11)
C4 0.0235(13) 0.0299(16) 0.0226(13) 0.0047(12) 0.0107(11) 0.0083(12)
C5 0.0188(12) 0.0319(16) 0.0192(12) 0.0000(11) 0.0074(10) 0.0060(11)
C6 0.0271(14) 0.0193(15) 0.0305(15) -0.0012(12) 0.0083(12) 0.0018(11)
C7 0.0178(12) 0.0267(16) 0.0297(14) 0.0024(12) 0.0054(11) 0.0088(11)
C8 0.0188(13) 0.0266(16) 0.0423(17) 0.0047(13) 0.0143(12) -0.0003(12)
C9 0.0364(17) 0.0373(19) 0.0302(15) 0.0137(14) 0.0118(13) 0.0135(15)
C10 0.0221(14) 0.042(2) 0.0229(14) -0.0052(13) 0.0036(11) 0.0057(13)
C11 0.0201(12) 0.0150(13) 0.0249(13) 0.0027(10) 0.0029(10) 0.0050(10)
C12 0.0267(14) 0.0204(15) 0.0293(14) 0.0036(12) 0.0080(11) 0.0034(12)
C13 0.0434(19) 0.0237(16) 0.0329(16) 0.0072(13) 0.0130(14) 0.0022(14)
C14 0.051(2) 0.0206(16) 0.0292(15) 0.0046(12) 0.0081(14) 0.0125(14)
C15 0.0309(15) 0.0272(17) 0.0282(15) 0.0002(12) 0.0031(12) 0.0129(13)
C16 0.0217(13) 0.0221(15) 0.0258(13) 0.0016(11) 0.0034(10) 0.0057(11)
C17 0.0120(11) 0.0194(14) 0.0231(12) -0.0026(10) 0.0049(9) -0.0011(10)
C18 0.0176(12) 0.0255(15) 0.0244(13) 0.0001(11) 0.0036(10) 0.0051(11)
C19 0.0157(12) 0.0417(19) 0.0266(14) -0.0043(13) 0.0025(10) 0.0057(12)
C20 0.0172(13) 0.0382(19) 0.0298(15) -0.0115(13) 0.0071(11) -0.0048(12)
C21 0.0249(14) 0.0246(16) 0.0304(15) -0.0034(12) 0.0127(12) -0.0058(12)
C22 0.0183(12) 0.0241(15) 0.0245(13) 0.0001(11) 0.0067(10) 0.0003(11)
C23 0.0167(12) 0.0189(13) 0.0209(12) 0.0028(10) 0.0042(9) 0.0057(10)
C27 0.0177(12) 0.0225(14) 0.0238(13) 0.0011(11) 0.0053(10) 0.0051(11)
C28 0.0292(15) 0.0250(16) 0.0307(15) 0.0070(12) 0.0084(12) 0.0119(12)
C29 0.0352(17) 0.0319(18) 0.0297(15) 0.0128(13) 0.0109(13) 0.0126(14)
C30 0.0309(15) 0.0343(18) 0.0271(14) 0.0067(13) 0.0120(12) 0.0094(13)
C31 0.0235(13) 0.0264(16) 0.0238(13) 0.0008(11) 0.0066(11) 0.0064(11)
C32 0.0181(12) 0.0194(14) 0.0194(12) 0.0006(10) 0.0022(10) 0.0033(10)
C34 0.0169(12) 0.0259(16) 0.0320(15) 0.0031(12) 0.0066(11) 0.0043(12)
C35 0.0238(15) 0.0240(17) 0.0460(19) -0.0067(14) 0.0053(13) -0.0034(12)
N24 0.0141(10) 0.0172(11) 0.0208(10) 0.0015(9) 0.0050(8) 0.0036(8)
N25 0.0147(10) 0.0172(11) 0.0233(11) 0.0012(9) 0.0064(8) 0.0029(8)
N26 0.0196(11) 0.0216(12) 0.0228(11) 0.0046(9) 0.0047(9) 0.0076(9)
N33 0.0151(10) 0.0214(13) 0.0272(12) 0.0007(10) 0.0052(9) -0.0003(9)
B1 0.0193(14) 0.0248(18) 0.0376(18) 0.0029(14) 0.0059(13) 0.0053(13)
B2 0.0271(17) 0.031(2) 0.0349(18) -0.0073(15) 0.0044(14) 0.0040(15)
F1 0.0453(15) 0.0435(17) 0.174(4) 0.040(2) -0.0075(19) -0.0164(13)
F2 0.0529(16) 0.0393(16) 0.148(3) -0.0316(18) -0.0155(18) 0.0215(13)
F3 0.0410(14) 0.0584(19) 0.133(3) 0.0289(19) -0.0384(17) -0.0042(13)
F4 0.142(4) 0.207(6) 0.066(2) -0.004(3) 0.058(3) 0.058(4)
F5 0.0378(12) 0.0362(13) 0.0644(15) -0.0013(11) 0.0003(10) 0.0129(10)
F6 0.0568(15) 0.0576(17) 0.0473(13) -0.0101(12) -0.0132(11) 0.0269(13)
F7 0.0680(16) 0.0351(13) 0.0610(15) -0.0007(11) 0.0307(13) 0.0006(12)
F8 0.0257(10) 0.0676(17) 0.0394(11) -0.0110(11) 0.0101(8) -0.0056(10)
P 0.0122(3) 0.0147(3) 0.0215(3) 0.0024(3) 0.0035(2) 0.0022(2)
Co 0.01173(18) 0.0167(2) 0.02047(19) 0.00198(14) 0.00472(13) 0.00189(13)

loop_
_atom_type_symbol
_atom_type_description
_atom_type_scat_dispersion_real
_atom_type_scat_dispersion_imag
_atom_type_scat_source
C C 0.0033 0.0016 'International Tables Vol C Tables 4.2.6.8 and 6.1.1.4'
H H 0.0000 0.0000 'International Tables Vol C Tables 4.2.6.8 and 6.1.1.4'
N N 0.0061 0.0033 'International Tables Vol C Tables 4.2.6.8 and 6.1.1.4'
B B 0.0013 0.0007 'International Tables Vol C Tables 4.2.6.8 and 6.1.1.4'
F F 0.0171 0.0103 'International Tables Vol C Tables 4.2.6.8 and 6.1.1.4'
P P 0.1023 0.0942 'International Tables Vol C Tables 4.2.6.8 and 6.1.1.4'
Co Co 0.3494 0.9721 'International Tables Vol C Tables 4.2.6.8 and 6.1.1.4'

loop_
_geom_angle_atom_site_label_1
_geom_angle_atom_site_label_2
_geom_angle_atom_site_label_3
_geom_angle
_geom_angle_site_symmetry_1
_geom_angle_site_symmetry_3
_geom_angle_publ_flag
C5 C1 C2 108.6(3) . . ?
C5 C1 C6 125.2(3) . . ?
C2 C1 C6 126.1(3) . . ?
C5 C1 Co 70.91(18) . . ?
C2 C1 Co 70.68(17) . . ?
C6 C1 Co 128.1(2) . . ?
C3 C2 C1 107.1(2) . . ?
C3 C2 C7 127.1(3) . . ?
C1 C2 C7 125.5(3) . . ?
C3 C2 Co 70.45(16) . . ?
C1 C2 Co 69.17(16) . . ?
C7 C2 Co 129.1(2) . . ?
C2 C3 C4 108.9(3) . . ?
C2 C3 C8 125.5(3) . . ?
C4 C3 C8 125.6(3) . . ?
C2 C3 Co 70.26(15) . . ?
C4 C3 Co 68.72(16) . . ?
C8 C3 Co 127.6(2) . . ?
C5 C4 C3 107.2(3) . . ?
C5 C4 C9 125.1(3) . . ?
C3 C4 C9 126.7(3) . . ?
C5 C4 Co 71.00(16) . . ?
C3 C4 Co 71.18(17) . . ?
C9 C4 Co 132.0(2) . . ?
C1 C5 C4 108.0(3) . . ?
C1 C5 C10 125.9(3) . . ?
C4 C5 C10 125.2(3) . . ?
C1 C5 Co 69.55(17) . . ?
C4 C5 Co 68.91(17) . . ?
C10 C5 Co 135.0(2) . . ?
C1 C6 H6A 109.5 . . ?
C1 C6 H6B 109.5 . . ?
H6A C6 H6B 109.5 . . ?
C1 C6 H6C 109.5 . . ?
H6A C6 H6C 109.5 . . ?
H6B C6 H6C 109.5 . . ?
C2 C7 H7A 109.5 . . ?
C2 C7 H7B 109.5 . . ?
H7A C7 H7B 109.5 . . ?
C2 C7 H7C 109.5 . . ?
H7A C7 H7C 109.5 . . ?
H7B C7 H7C 109.5 . . ?
C3 C8 H8A 109.5 . . ?
C3 C8 H8B 109.5 . . ?
H8A C8 H8B 109.5 . . ?
C3 C8 H8C 109.5 . . ?
H8A C8 H8C 109.5 . . ?
H8B C8 H8C 109.5 . . ?
C4 C9 H9A 109.5 . . ?
C4 C9 H9B 109.5 . . ?
H9A C9 H9B 109.5 . . ?
C4 C9 H9C 109.5 . . ?
H9A C9 H9C 109.5 . . ?
H9B C9 H9C 109.5 . . ?
C5 C10 H10A 109.5 . . ?
C5 C10 H10B 109.5 . . ?
H10A C10 H10B 109.5 . . ?
C5 C10 H10C 109.5 . . ?
H10A C10 H10C 109.5 . . ?
H10B C10 H10C 109.5 . . ?
C12 C11 C16 119.8(3) . . ?
C12 C11 P 120.5(2) . . ?
C16 C11 P 119.5(2) . . ?
C13 C12 C11 119.7(3) . . ?
C13 C12 H12 120.2 . . ?
C11 C12 H12 120.2 . . ?
C14 C13 C12 120.5(3) . . ?
C14 C13 H13 119.8 . . ?
C12 C13 H13 119.8 . . ?
C13 C14 C15 120.1(3) . . ?
C13 C14 H14 119.9 . . ?
C15 C14 H14 119.9 . . ?
C16 C15 C14 119.9(3) . . ?
C16 C15 H15 120.1 . . ?
C14 C15 H15 120.1 . . ?
C15 C16 C11 120.0(3) . . ?
C15 C16 H16 120.0 . . ?
C11 C16 H16 120.0 . . ?
C18 C17 C22 119.5(3) . . ?
C18 C17 P 121.3(2) . . ?
C22 C17 P 119.0(2) . . ?
C19 C18 C17 119.8(3) . . ?
C19 C18 H18 120.1 . . ?
C17 C18 H18 120.1 . . ?
C20 C19 C18 120.4(3) . . ?
C20 C19 H19 119.8 . . ?
C18 C19 H19 119.8 . . ?
C19 C20 C21 120.1(3) . . ?
C19 C20 H20 120.0 . . ?
C21 C20 H20 120.0 . . ?
C22 C21 C20 120.1(3) . . ?
C22 C21 H21 119.9 . . ?
C20 C21 H21 119.9 . . ?
C21 C22 C17 120.1(3) . . ?
C21 C22 H22 120.0 . . ?
C17 C22 H22 120.0 . . ?
N24 C23 P 107.14(18) . . ?
N24 C23 H23A 110.3 . . ?
P C23 H23A 110.3 . . ?
N24 C23 H23B 110.3 . . ?
P C23 H23B 110.3 . . ?
H23A C23 H23B 108.5 . . ?
N26 C27 C32 108.9(3) . . ?
N26 C27 C28 129.8(3) . . ?
C32 C27 C28 121.3(3) . . ?
C29 C28 C27 116.2(3) . . ?
C29 C28 H28 121.9 . . ?
C27 C28 H28 121.9 . . ?
C28 C29 C30 121.7(3) . . ?
C28 C29 H29 119.2 . . ?
C30 C29 H29 119.2 . . ?
C31 C30 C29 123.4(3) . . ?
C31 C30 H30 118.3 . . ?
C29 C30 H30 118.3 . . ?
C30 C31 C32 114.6(3) . . ?
C30 C31 H31 122.7 . . ?
C32 C31 H31 122.7 . . ?
N24 C32 C27 104.5(2) . . ?
N24 C32 C31 132.7(3) . . ?
C27 C32 C31 122.8(3) . . ?
N33 C34 C35 178.4(3) . . ?
C34 C35 H35A 109.5 . . ?
C34 C35 H35B 109.5 . . ?
H35A C35 H35B 109.5 . . ?
C34 C35 H35C 109.5 . . ?
H35A C35 H35C 109.5 . . ?
H35B C35 H35C 109.5 . . ?
C32 N24 N25 108.7(2) . . ?
C32 N24 C23 131.2(2) . . ?
N25 N24 C23 120.1(2) . . ?
N26 N25 N24 110.6(2) . . ?
N26 N25 Co 129.36(18) . . ?
N24 N25 Co 120.02(18) . . ?
N25 N26 C27 107.3(2) . . ?
C34 N33 Co 173.8(2) . . ?
F4 B1 F2 104.9(4) . . ?
F4 B1 F1 110.0(4) . . ?
F2 B1 F1 110.6(3) . . ?
F4 B1 F3 107.9(4) . . ?
F2 B1 F3 112.3(4) . . ?
F1 B1 F3 110.9(3) . . ?
F8 B2 F5 112.0(3) . . ?
F8 B2 F6 108.9(3) . . ?
F5 B2 F6 109.1(3) . . ?
F8 B2 F7 108.8(3) . . ?
F5 B2 F7 108.7(3) . . ?
F6 B2 F7 109.3(3) . . ?
C11 P C17 106.77(14) . . ?
C11 P C23 102.40(13) . . ?
C17 P C23 105.59(13) . . ?
C11 P Co 122.93(10) . . ?
C17 P Co 117.27(11) . . ?
C23 P Co 98.91(9) . . ?
N33 Co N25 91.37(12) . . ?
N33 Co C4 104.74(13) . . ?
N25 Co C4 160.69(12) . . ?
N33 Co C1 148.25(11) . . ?
N25 Co C1 93.39(12) . . ?
C4 Co C1 67.31(13) . . ?
N33 Co C5 144.66(11) . . ?
N25 Co C5 123.75(12) . . ?
C4 Co C5 40.09(13) . . ?
C1 Co C5 39.54(12) . . ?
N33 Co C2 108.10(12) . . ?
N25 Co C2 97.77(11) . . ?
C4 Co C2 67.40(12) . . ?
C1 Co C2 40.16(11) . . ?
C5 Co C2 66.86(12) . . ?
N33 Co C3 87.55(12) . . ?
N25 Co C3 132.66(11) . . ?
C4 Co C3 40.10(11) . . ?
C1 Co C3 66.44(12) . . ?
C5 Co C3 66.46(12) . . ?
C2 Co C3 39.29(11) . . ?
N33 Co P 90.25(9) . . ?
N25 Co P 83.43(7) . . ?
C4 Co P 106.68(9) . . ?
C1 Co P 121.48(8) . . ?
C5 Co P 97.07(9) . . ?
C2 Co P 161.55(8) . . ?
C3 Co P 143.87(9) . . ?

loop_
_geom_bond_atom_site_label_1
_geom_bond_atom_site_label_2
_geom_bond_distance
_geom_bond_site_symmetry_2
_geom_bond_publ_flag
C1 C5 1.417(4) . ?
C1 C2 1.439(4) . ?
C1 C6 1.492(4) . ?
C1 Co 2.086(3) . ?
C2 C3 1.417(4) . ?
C2 C7 1.493(4) . ?
C2 Co 2.106(3) . ?
C3 C4 1.435(4) . ?
C3 C8 1.480(4) . ?
C3 Co 2.109(3) . ?
C4 C5 1.433(4) . ?
C4 C9 1.491(4) . ?
C4 Co 2.076(3) . ?
C5 C10 1.489(4) . ?
C5 Co 2.104(3) . ?
C6 H6A 0.9800 . ?
C6 H6B 0.9800 . ?
C6 H6C 0.9800 . ?
C7 H7A 0.9800 . ?
C7 H7B 0.9800 . ?
C7 H7C 0.9800 . ?
C8 H8A 0.9800 . ?
C8 H8B 0.9800 . ?
C8 H8C 0.9800 . ?
C9 H9A 0.9800 . ?
C9 H9B 0.9800 . ?
C9 H9C 0.9800 . ?
C10 H10A 0.9800 . ?
C10 H10B 0.9800 . ?
C10 H10C 0.9800 . ?
C11 C12 1.393(4) . ?
C11 C16 1.399(4) . ?
C11 P 1.797(3) . ?
C12 C13 1.383(5) . ?
C12 H12 0.9500 . ?
C13 C14 1.380(5) . ?
C13 H13 0.9500 . ?
C14 C15 1.394(5) . ?
C14 H14 0.9500 . ?
C15 C16 1.377(4) . ?
C15 H15 0.9500 . ?
C16 H16 0.9500 . ?
C17 C18 1.395(4) . ?
C17 C22 1.401(4) . ?
C17 P 1.803(3) . ?
C18 C19 1.394(4) . ?
C18 H18 0.9500 . ?
C19 C20 1.379(5) . ?
C19 H19 0.9500 . ?
C20 C21 1.392(5) . ?
C20 H20 0.9500 . ?
C21 C22 1.385(4) . ?
C21 H21 0.9500 . ?
C22 H22 0.9500 . ?
C23 N24 1.454(4) . ?
C23 P 1.842(3) . ?
C23 H23A 0.9900 . ?
C23 H23B 0.9900 . ?
C27 N26 1.369(4) . ?
C27 C32 1.399(4) . ?
C27 C28 1.402(4) . ?
C28 C29 1.368(4) . ?
C28 H28 0.9500 . ?
C29 C30 1.418(5) . ?
C29 H29 0.9500 . ?
C30 C31 1.367(5) . ?
C30 H30 0.9500 . ?
C31 C32 1.403(4) . ?
C31 H31 0.9500 . ?
C32 N24 1.360(4) . ?
C34 N33 1.134(4) . ?
C34 C35 1.455(5) . ?
C35 H35A 0.9800 . ?
C35 H35B 0.9800 . ?
C35 H35C 0.9800 . ?
N24 N25 1.361(3) . ?
N25 N26 1.294(3) . ?
N25 Co 1.968(3) . ?
N33 Co 1.923(3) . ?
B1 F4 1.334(5) . ?
B1 F2 1.340(4) . ?
B1 F1 1.341(4) . ?
B1 F3 1.356(5) . ?
B2 F8 1.375(4) . ?
B2 F5 1.376(5) . ?
B2 F6 1.390(5) . ?
B2 F7 1.394(5) . ?
P Co 2.2331(19) . ?

loop_
_geom_torsion_atom_site_label_1
_geom_torsion_atom_site_label_2
_geom_torsion_atom_site_label_3
_geom_torsion_atom_site_label_4
_geom_torsion
_geom_torsion_site_symmetry_1
_geom_torsion_site_symmetry_2
_geom_torsion_site_symmetry_3
_geom_torsion_site_symmetry_4
_geom_torsion_publ_flag
C5 C1 C2 C3 0.6(3) . . . . ?
C6 C1 C2 C3 175.8(3) . . . . ?
Co C1 C2 C3 -60.5(2) . . . . ?
C5 C1 C2 C7 -175.0(3) . . . . ?
C6 C1 C2 C7 0.3(4) . . . . ?
Co C1 C2 C7 123.9(3) . . . . ?
C5 C1 C2 Co 61.1(2) . . . . ?
C6 C1 C2 Co -123.7(3) . . . . ?
C1 C2 C3 C4 1.7(3) . . . . ?
C7 C2 C3 C4 177.2(3) . . . . ?
Co C2 C3 C4 -58.0(2) . . . . ?
C1 C2 C3 C8 -177.6(3) . . . . ?
C7 C2 C3 C8 -2.2(5) . . . . ?
Co C2 C3 C8 122.7(3) . . . . ?
C1 C2 C3 Co 59.70(19) . . . . ?
C7 C2 C3 Co -124.9(3) . . . . ?
C2 C3 C4 C5 -3.4(3) . . . . ?
C8 C3 C4 C5 176.0(3) . . . . ?
Co C3 C4 C5 -62.25(19) . . . . ?
C2 C3 C4 C9 -172.2(3) . . . . ?
C8 C3 C4 C9 7.2(5) . . . . ?
Co C3 C4 C9 128.9(3) . . . . ?
C2 C3 C4 Co 58.9(2) . . . . ?
C8 C3 C4 Co -121.7(3) . . . . ?
C2 C1 C5 C4 -2.6(3) . . . . ?
C6 C1 C5 C4 -177.9(3) . . . . ?
Co C1 C5 C4 58.3(2) . . . . ?
C2 C1 C5 C10 167.6(3) . . . . ?
C6 C1 C5 C10 -7.7(4) . . . . ?
Co C1 C5 C10 -131.4(3) . . . . ?
C2 C1 C5 Co -60.94(19) . . . . ?
C6 C1 C5 Co 123.8(3) . . . . ?
C3 C4 C5 C1 3.7(3) . . . . ?
C9 C4 C5 C1 172.7(3) . . . . ?
Co C4 C5 C1 -58.70(19) . . . . ?
C3 C4 C5 C10 -166.7(3) . . . . ?
C9 C4 C5 C10 2.4(5) . . . . ?
Co C4 C5 C10 130.9(3) . . . . ?
C3 C4 C5 Co 62.37(19) . . . . ?
C9 C4 C5 Co -128.6(3) . . . . ?
C16 C11 C12 C13 0.4(5) . . . . ?
P C11 C12 C13 -174.8(2) . . . . ?
C11 C12 C13 C14 -1.2(5) . . . . ?
C12 C13 C14 C15 0.8(5) . . . . ?
C13 C14 C15 C16 0.5(5) . . . . ?
C14 C15 C16 C11 -1.3(5) . . . . ?
C12 C11 C16 C15 0.9(4) . . . . ?
P C11 C16 C15 176.1(2) . . . . ?
C22 C17 C18 C19 0.7(4) . . . . ?
P C17 C18 C19 175.3(2) . . . . ?
C17 C18 C19 C20 -0.3(4) . . . . ?
C18 C19 C20 C21 0.0(4) . . . . ?
C19 C20 C21 C22 -0.1(4) . . . . ?
C20 C21 C22 C17 0.5(4) . . . . ?
C18 C17 C22 C21 -0.8(4) . . . . ?
P C17 C22 C21 -175.5(2) . . . . ?
N26 C27 C28 C29 -179.3(3) . . . . ?
C32 C27 C28 C29 -0.8(5) . . . . ?
C27 C28 C29 C30 0.1(5) . . . . ?
C28 C29 C30 C31 0.5(6) . . . . ?
C29 C30 C31 C32 -0.3(5) . . . . ?
N26 C27 C32 N24 0.4(3) . . . . ?
C28 C27 C32 N24 -178.4(3) . . . . ?
N26 C27 C32 C31 179.8(3) . . . . ?
C28 C27 C32 C31 1.1(5) . . . . ?
C30 C31 C32 N24 178.8(3) . . . . ?
C30 C31 C32 C27 -0.5(4) . . . . ?
C27 C32 N24 N25 -0.2(3) . . . . ?
C31 C32 N24 N25 -179.6(3) . . . . ?
C27 C32 N24 C23 177.9(3) . . . . ?
C31 C32 N24 C23 -1.4(5) . . . . ?
P C23 N24 C32 -154.8(3) . . . . ?
P C23 N24 N25 23.2(3) . . . . ?
C32 N24 N25 N26 0.0(3) . . . . ?
C23 N24 N25 N26 -178.4(2) . . . . ?
C32 N24 N25 Co 178.76(18) . . . . ?
C23 N24 N25 Co 0.4(3) . . . . ?
N24 N25 N26 C27 0.2(3) . . . . ?
Co N25 N26 C27 -178.4(2) . . . . ?
C32 C27 N26 N25 -0.4(3) . . . . ?
C28 C27 N26 N25 178.2(3) . . . . ?
C12 C11 P C17 -134.1(2) . . . . ?
C16 C11 P C17 50.7(3) . . . . ?
C12 C11 P C23 115.2(3) . . . . ?
C16 C11 P C23 -60.0(3) . . . . ?
C12 C11 P Co 5.8(3) . . . . ?
C16 C11 P Co -169.33(19) . . . . ?
C18 C17 P C11 28.8(3) . . . . ?
C22 C17 P C11 -156.7(2) . . . . ?
C18 C17 P C23 137.3(2) . . . . ?
C22 C17 P C23 -48.2(2) . . . . ?
C18 C17 P Co -113.8(2) . . . . ?
C22 C17 P Co 60.8(2) . . . . ?
N24 C23 P C11 -158.01(18) . . . . ?
N24 C23 P C17 90.4(2) . . . . ?
N24 C23 P Co -31.29(18) . . . . ?
